data_4030174
loop_
_publ_author_name
'Saha, Subrata'
'Santra, Saikat'
'Akhuli, Bidyut'
'Ghosh, Pradyut'

_publ_section_title
;
 [2]Rotaxane with multiple functional groups.
;
_journal_issue 22
_journal_name_full 'The Journal of organic chemistry'
_journal_page_first 11170
_journal_page_last 11178
_journal_paper_doi 10.1021/jo502235z
_journal_volume 79
_journal_year 2014
_chemical_formula_sum 'C46 H50 Cl2 Cu N15 O16'
_chemical_formula_weight 1203.45
_chemical_name_systematic
;
 ?
;
_space_group_crystal_system triclinic
_space_group_IT_number 2
_space_group_name_Hall '-P 1'
_space_group_name_H-M_alt 'P -1'
_symmetry_space_group_name_Hall '-P 1'
_symmetry_space_group_name_H-M 'P -1'
_atom_sites_solution_hydrogens geom
_audit_creation_method SHELXL-2013
_cell_angle_alpha 96.984(5)
_cell_angle_beta 100.355(5)
_cell_angle_gamma 99.640(5)
_cell_formula_units_Z 2
_cell_length_a 11.536(2)
_cell_length_b 13.186(2)
_cell_length_c 18.136(3)
_cell_measurement_temperature 298(2)
_cell_measurement_theta_max 25.0
_cell_measurement_theta_min 1.6
_cell_volume 2642.6(8)
_computing_molecular_graphics 'Mercury 3.1'
_computing_publication_material 'Ortep 3v.2'
_computing_structure_refinement 'SHELXL-2013 (Sheldrick, 2013)'
_diffrn_ambient_temperature 298(2)
_diffrn_measured_fraction_theta_full 0.972
_diffrn_measured_fraction_theta_max 0.998
_diffrn_radiation_type MoK\a
_diffrn_radiation_wavelength 0.71073
_diffrn_reflns_av_R_equivalents 0.0333
_diffrn_reflns_av_unetI/netI 0.0342
_diffrn_reflns_Laue_measured_fraction_full 0.972
_diffrn_reflns_Laue_measured_fraction_max 0.998
_diffrn_reflns_limit_h_max 13
_diffrn_reflns_limit_h_min -13
_diffrn_reflns_limit_k_max 15
_diffrn_reflns_limit_k_min -15
_diffrn_reflns_limit_l_max 21
_diffrn_reflns_limit_l_min -21
_diffrn_reflns_number 31666
_diffrn_reflns_point_group_measured_fraction_full 0.972
_diffrn_reflns_point_group_measured_fraction_max 0.998
_diffrn_reflns_theta_full 25.242
_diffrn_reflns_theta_max 24.999
_diffrn_reflns_theta_min 1.586
_exptl_absorpt_coefficient_mu 0.599
_exptl_absorpt_correction_type multi-scan
_exptl_absorpt_process_details SADABS
_exptl_crystal_colour Blue
_exptl_crystal_density_diffrn 1.512
_exptl_crystal_description Block
_exptl_crystal_F_000 1244
_exptl_crystal_size_max 1.000
_exptl_crystal_size_mid 0.800
_exptl_crystal_size_min 0.500
_exptl_transmission_factor_max 0.7457
_exptl_transmission_factor_min 0.6421
_refine_diff_density_max 0.731
_refine_diff_density_min -0.619
_refine_diff_density_rms 0.076
_refine_ls_extinction_method none
_refine_ls_goodness_of_fit_ref 1.037
_refine_ls_hydrogen_treatment constr
_refine_ls_matrix_type full
_refine_ls_number_parameters 721
_refine_ls_number_reflns 9296
_refine_ls_number_restraints 0
_refine_ls_restrained_S_all 1.037
_refine_ls_R_factor_all 0.0664
_refine_ls_R_factor_gt 0.0563
_refine_ls_shift/su_max 0.002
_refine_ls_shift/su_mean 0.000
_refine_ls_structure_factor_coef Fsqd
_refine_ls_weighting_details 'w=1/[\s^2^(Fo^2^)+(0.0958P)^2^+3.1712P] where P=(Fo^2^+2Fc^2^)/3'
_refine_ls_weighting_scheme calc
_refine_ls_wR_factor_gt 0.1594
_refine_ls_wR_factor_ref 0.1693
_reflns_Friedel_coverage 0.000
_reflns_number_gt 7755
_reflns_number_total 9296
_reflns_threshold_expression 'I > 2\s(I)'
_cod_data_source_file jo502235z_si_002.cif
_cod_data_source_block CuPRT
_cod_depositor_comments
;
The following automatic conversions were performed:

'_exptl_absorpt_correction_type' value 'MULTI-SCAN' changed to
'multi-scan' according to
/home/saulius/struct/COD-crude-data--automatic-downloads/rss-feeds/ACS/lib/dictionaries/cif_core.dic
dictionary named 'cif_core.dic' version 2.4.2 from 2011-04-26.

Automatic conversion script
Id: cif_fix_values 2935 2014-11-11 08:27:57Z andrius 

 Adding full bibliography for 4030174.cif.
;
_cod_database_code 4030174
_shelx_space_group_comment
;
The symmetry employed for this shelxl refinement is uniquely defined
by the following loop, which should always be used as a source of
symmetry information in preference to the above space-group names.
They are only intended as comments.
;
_shelx_estimated_absorpt_t_min 0.586
_shelx_estimated_absorpt_t_max 0.754
_shelxl_version_number 2013-4

loop_
_space_group_symop_operation_xyz
'x, y, z'
'-x, -y, -z'

loop_
_atom_site_label
_atom_site_type_symbol
_atom_site_fract_x
_atom_site_fract_y
_atom_site_fract_z
_atom_site_U_iso_or_equiv
_atom_site_adp_type
_atom_site_occupancy
_atom_site_site_symmetry_order
_atom_site_calc_flag
_atom_site_refinement_flags_posn
_atom_site_refinement_flags_adp
Cu1 Cu 1.01476(3) 0.31418(3) 0.25250(2) 0.03105(14) Uani 1 1 d . .
C25 C 0.9443(3) -0.1409(3) 0.2579(2) 0.0387(8) Uani 1 1 d . .
C34 C 1.0324(3) 0.3453(3) 0.01102(19) 0.0404(8) Uani 1 1 d . .
C13 C 0.6828(3) 0.3050(3) 0.2571(2) 0.0394(8) Uani 1 1 d . .
C37 C 0.7639(3) 0.0667(3) 0.11391(19) 0.0393(8) Uani 1 1 d . .
H37 H 0.7350 0.0472 0.0620 0.047 Uiso 1 1 calc R U
C36 C 0.8507(3) 0.1551(2) 0.14126(17) 0.0314(7) Uani 1 1 d . .
C38 C 0.7201(3) 0.0074(3) 0.1643(2) 0.0407(8) Uani 1 1 d . .
H38 H 0.6623 -0.0530 0.1463 0.049 Uiso 1 1 calc R U
C39 C 0.7623(3) 0.0380(3) 0.2414(2) 0.0351(7) Uani 1 1 d . .
C10 C 0.5126(3) 0.1348(3) 0.2694(2) 0.0365(7) Uani 1 1 d . .
C31 C 0.9079(3) 0.2208(3) 0.09258(18) 0.0348(7) Uani 1 1 d . .
C40 C 0.8469(3) 0.1279(2) 0.26516(18) 0.0326(7) Uani 1 1 d . .
H40 H 0.8751 0.1498 0.3170 0.039 Uiso 1 1 calc R U
C11 C 0.5845(3) 0.1963(3) 0.3341(2) 0.0399(8) Uani 1 1 d . .
H11 H 0.5763 0.1808 0.3818 0.048 Uiso 1 1 calc R U
C22 C 1.0901(3) 0.0431(3) 0.2424(2) 0.0403(8) Uani 1 1 d . .
C12 C 0.6680(3) 0.2803(3) 0.3275(2) 0.0424(8) Uani 1 1 d . .
H12 H 0.7157 0.3216 0.3711 0.051 Uiso 1 1 calc R U
C2 C 0.5283(3) -0.3641(3) 0.3846(2) 0.0407(8) Uani 1 1 d . .
C26 C 1.0113(3) -0.0741(3) 0.3220(2) 0.0442(8) Uani 1 1 d . .
H26 H 1.0078 -0.0904 0.3702 0.053 Uiso 1 1 calc R U
C15 C 0.5220(3) 0.1610(3) 0.1992(2) 0.0456(9) Uani 1 1 d . .
H15 H 0.4711 0.1220 0.1557 0.055 Uiso 1 1 calc R U
C20 C 1.2662(3) 0.3188(3) 0.2824(2) 0.0479(9) Uani 1 1 d . .
H20A H 1.2734 0.3311 0.2316 0.057 Uiso 1 1 calc R U
H20B H 1.3382 0.2965 0.3058 0.057 Uiso 1 1 calc R U
C23 C 1.0262(3) -0.0267(3) 0.1794(2) 0.0432(8) Uani 1 1 d . .
H23 H 1.0321 -0.0120 0.1312 0.052 Uiso 1 1 calc R U
C1 C 0.4538(3) -0.3040(3) 0.3504(2) 0.0426(8) Uani 1 1 d . .
H1 H 0.4625 -0.2858 0.3034 0.051 Uiso 1 1 calc R U
C41 C 0.7132(3) -0.0282(3) 0.2951(2) 0.0436(9) Uani 1 1 d . .
C28 C 0.7770(3) -0.2796(3) 0.2090(2) 0.0455(8) Uani 1 1 d . .
H28A H 0.8113 -0.3218 0.1743 0.055 Uiso 1 1 calc R U
H28B H 0.7412 -0.2299 0.1818 0.055 Uiso 1 1 calc R U
C35 C 1.0522(3) 0.3630(3) 0.08957(19) 0.0406(8) Uani 1 1 d . .
H35 H 1.1111 0.4192 0.1156 0.049 Uiso 1 1 calc R U
C6 C 0.3658(3) -0.2701(3) 0.3852(2) 0.0414(8) Uani 1 1 d . .
C32 C 0.8819(3) 0.1989(3) 0.0139(2) 0.0454(9) Uani 1 1 d . .
H32 H 0.8234 0.1418 -0.0111 0.054 Uiso 1 1 calc R U
C27 C 1.0833(3) 0.0168(3) 0.3136(2) 0.0464(9) Uani 1 1 d . .
H27 H 1.1283 0.0615 0.3566 0.056 Uiso 1 1 calc R U
C5 C 0.3539(4) -0.2973(3) 0.4553(2) 0.0490(9) Uani 1 1 d . .
H5 H 0.2949 -0.2759 0.4789 0.059 Uiso 1 1 calc R U
C14 C 0.6064(3) 0.2445(3) 0.1935(2) 0.0454(9) Uani 1 1 d . .
H14 H 0.6126 0.2610 0.1458 0.055 Uiso 1 1 calc R U
C8 C 0.3280(3) -0.1258(3) 0.2409(2) 0.0446(8) Uani 1 1 d . .
C33 C 0.9437(4) 0.2624(3) -0.0267(2) 0.0469(9) Uani 1 1 d . .
H33 H 0.9257 0.2496 -0.0795 0.056 Uiso 1 1 calc R U
C21 C 1.1678(3) 0.1411(3) 0.2311(2) 0.0483(9) Uani 1 1 d . .
H21A H 1.2508 0.1326 0.2411 0.058 Uiso 1 1 calc R U
H21B H 1.1470 0.1498 0.1783 0.058 Uiso 1 1 calc R U
C16 C 0.7737(3) 0.3965(3) 0.2483(2) 0.0489(9) Uani 1 1 d . .
H16A H 0.7772 0.3930 0.1950 0.059 Uiso 1 1 calc R U
H16B H 0.7464 0.4600 0.2636 0.059 Uiso 1 1 calc R U
C29 C 0.6823(3) -0.3480(3) 0.2371(2) 0.0454(9) Uani 1 1 d . .
C7 C 0.2782(3) -0.2093(3) 0.3472(2) 0.0500(9) Uani 1 1 d . .
H7A H 0.2195 -0.2566 0.3074 0.060 Uiso 1 1 calc R U
H7B H 0.2355 -0.1823 0.3842 0.060 Uiso 1 1 calc R U
C24 C 0.9537(3) -0.1182(3) 0.1867(2) 0.0430(8) Uani 1 1 d . .
H24 H 0.9113 -0.1643 0.1437 0.052 Uiso 1 1 calc R U
C3 C 0.5162(4) -0.3889(3) 0.4550(2) 0.0502(9) Uani 1 1 d . .
H3 H 0.5670 -0.4282 0.4789 0.060 Uiso 1 1 calc R U
C9 C 0.3844(3) -0.0290(3) 0.2160(2) 0.0455(8) Uani 1 1 d . .
H9A H 0.4477 -0.0436 0.1899 0.055 Uiso 1 1 calc R U
H9B H 0.3247 -0.0053 0.1808 0.055 Uiso 1 1 calc R U
C4 C 0.4290(4) -0.3558(3) 0.4901(2) 0.0571(10) Uani 1 1 d . .
H4 H 0.4213 -0.3732 0.5374 0.069 Uiso 1 1 calc R U
C17 C 0.9629(4) 0.5119(3) 0.3080(3) 0.0593(11) Uani 1 1 d . .
H17A H 0.9262 0.5542 0.3411 0.071 Uiso 1 1 calc R U
H17B H 0.9602 0.5400 0.2608 0.071 Uiso 1 1 calc R U
C19 C 1.2518(3) 0.4165(3) 0.3284(2) 0.0508(9) Uani 1 1 d . .
H19A H 1.2496 0.4054 0.3801 0.061 Uiso 1 1 calc R U
H19B H 1.3189 0.4724 0.3297 0.061 Uiso 1 1 calc R U
C42 C 0.7278(6) -0.0586(4) 0.4274(3) 0.0832(17) Uani 1 1 d . .
H42A H 0.6848 -0.1278 0.4036 0.100 Uiso 1 1 calc R U
H42B H 0.7993 -0.0660 0.4621 0.100 Uiso 1 1 calc R U
C18 C 1.0893(4) 0.5138(3) 0.3446(3) 0.0562(10) Uani 1 1 d . .
H18A H 1.1358 0.5842 0.3530 0.067 Uiso 1 1 calc R U
H18B H 1.0927 0.4895 0.3931 0.067 Uiso 1 1 calc R U
C30 C 0.6161(4) -0.4110(3) 0.3464(3) 0.0525(10) Uani 1 1 d . .
H30A H 0.6665 -0.4404 0.3836 0.063 Uiso 1 1 calc R U
H30B H 0.5713 -0.4682 0.3075 0.063 Uiso 1 1 calc R U
C43 C 0.6557(7) -0.0112(5) 0.4683(4) 0.106(2) Uani 1 1 d . .
H43A H 0.5814 -0.0120 0.4331 0.127 Uiso 1 1 calc R U
H43B H 0.6949 0.0612 0.4838 0.127 Uiso 1 1 calc R U
C44 C 1.2912(7) 0.5293(7) -0.0306(3) 0.133(3) Uani 1 1 d . .
H44A H 1.2429 0.5537 -0.0718 0.160 Uiso 1 1 calc R U
H44B H 1.3464 0.4919 -0.0516 0.160 Uiso 1 1 calc R U
N6 N 0.8906(2) 0.1852(2) 0.21675(14) 0.0300(5) Uani 1 1 d . .
N4 N 1.1383(3) 0.4446(2) 0.29291(17) 0.0411(7) Uani 1 1 d . .
N3 N 1.1587(2) 0.2377(2) 0.27907(17) 0.0377(6) Uani 1 1 d . .
N5 N 0.8967(3) 0.4026(2) 0.29279(17) 0.0407(7) Uani 1 1 d . .
N7 N 0.9913(3) 0.3040(2) 0.12943(15) 0.0359(6) Uani 1 1 d . .
N1 N 0.6933(3) -0.3422(2) 0.31171(18) 0.0441(7) Uani 1 1 d . .
H1A H 0.7490 -0.2952 0.3407 0.053 Uiso 1 1 calc R U
N2 N 0.3337(3) -0.1237(2) 0.31465(19) 0.0463(7) Uani 1 1 d . .
H2 H 0.3726 -0.0684 0.3449 0.056 Uiso 1 1 calc R U
N9 N 0.7637(4) -0.0004(3) 0.3689(2) 0.0598(9) Uani 1 1 d . .
H9 H 0.8198 0.0540 0.3824 0.072 Uiso 1 1 calc R U
N8 N 1.2133(4) 0.4593(4) 0.0040(2) 0.0819(14) Uani 1 1 d . .
H8 H 1.2393 0.4481 0.0492 0.098 Uiso 1 1 calc R U
O4 O 0.4336(2) 0.05092(19) 0.28041(14) 0.0442(6) Uani 1 1 d . .
O2 O 0.8690(2) -0.2256(2) 0.27110(15) 0.0482(6) Uani 1 1 d . .
O6 O 0.6317(3) -0.1023(2) 0.2711(2) 0.0662(8) Uani 1 1 d . .
O5 O 1.0641(3) 0.4221(3) -0.09690(16) 0.0656(8) Uani 1 1 d . .
O3 O 0.2794(3) -0.2013(2) 0.19216(18) 0.0715(9) Uani 1 1 d . .
O1 O 0.6020(3) -0.4071(3) 0.19105(19) 0.0784(10) Uani 1 1 d . .
O9 O 0.3241(6) 0.0907(5) 0.0443(3) 0.182(3) Uani 1 1 d . .
O8 O 0.2828(4) 0.2457(3) 0.0935(2) 0.1012(13) Uani 1 1 d . .
O7 O 0.2678(6) 0.2030(5) -0.0353(2) 0.147(2) Uani 1 1 d . .
C45 C 1.1049(4) 0.4127(3) -0.0318(2) 0.0480(9) Uani 1 1 d . .
N11 N 0.6513(3) -0.1276(3) 0.5519(2) 0.0571(9) Uani 1 1 d . .
N10 N 0.6231(4) -0.0488(4) 0.5348(2) 0.0788(13) Uani 1 1 d . .
N12 N 0.6732(4) -0.1996(4) 0.5756(3) 0.0781(12) Uani 1 1 d . .
C46 C 1.3614(9) 0.6213(9) 0.0269(5) 0.186(6) Uani 1 1 d . .
H46A H 1.3094 0.6465 0.0584 0.224 Uiso 1 1 calc R U
H46B H 1.4265 0.6002 0.0595 0.224 Uiso 1 1 calc R U
O10 O 0.1334(5) 0.1158(5) 0.0202(4) 0.158(2) Uani 1 1 d . .
Cl1 Cl 0.25831(12) 0.16601(11) 0.03107(6) 0.0747(4) Uani 1 1 d . .
N13 N 1.4067(10) 0.6987(9) -0.0091(5) 0.200(5) Uani 1 1 d . .
O13 O 0.1057(7) 0.2894(6) 0.5423(3) 0.181(3) Uani 1 1 d . .
O11 O -0.0389(11) 0.1598(6) 0.4746(4) 0.292(7) Uani 1 1 d . .
O12 O 0.0376(5) 0.2792(5) 0.4157(3) 0.136(2) Uani 1 1 d . .
Cl2 Cl 0.01280(11) 0.26138(10) 0.48430(6) 0.0668(3) Uani 1 1 d . .
O14 O -0.0647(8) 0.3211(13) 0.4946(8) 0.349(9) Uani 1 1 d . .
N14 N 1.4255(8) 0.7855(9) 0.0292(5) 0.180(5) Uani 1 1 d . .
N15 N 1.4490(8) 0.8688(8) 0.0512(5) 0.163(3) Uani 1 1 d . .
O15 O 0.8408(4) 0.4045(3) 0.8118(2) 0.0878(12) Uani 1 1 d . .
O16 O 0.3807(5) 0.4527(5) 0.1549(4) 0.152(2) Uani 1 1 d . .

loop_
_atom_site_aniso_label
_atom_site_aniso_U_11
_atom_site_aniso_U_22
_atom_site_aniso_U_33
_atom_site_aniso_U_23
_atom_site_aniso_U_13
_atom_site_aniso_U_12
Cu1 0.0308(2) 0.0263(2) 0.0320(2) 0.00079(15) 0.00542(15) -0.00208(15)
C25 0.0315(17) 0.0362(18) 0.050(2) 0.0118(15) 0.0101(15) 0.0065(14)
C34 0.048(2) 0.0422(19) 0.0335(17) 0.0079(15) 0.0126(15) 0.0089(16)
C13 0.0356(17) 0.0365(18) 0.052(2) 0.0120(16) 0.0148(15) 0.0129(15)
C37 0.0420(19) 0.0353(18) 0.0344(17) -0.0004(14) 0.0023(14) -0.0003(15)
C36 0.0313(16) 0.0303(16) 0.0318(16) 0.0018(13) 0.0055(13) 0.0068(13)
C38 0.0349(17) 0.0303(17) 0.052(2) 0.0008(15) 0.0063(15) -0.0012(14)
C39 0.0293(16) 0.0322(17) 0.0468(19) 0.0092(14) 0.0119(14) 0.0074(13)
C10 0.0325(16) 0.0339(17) 0.0449(19) 0.0079(14) 0.0093(14) 0.0089(14)
C31 0.0370(17) 0.0355(18) 0.0310(16) 0.0015(13) 0.0059(13) 0.0082(14)
C40 0.0325(16) 0.0308(16) 0.0353(16) 0.0044(13) 0.0081(13) 0.0075(13)
C11 0.0394(18) 0.043(2) 0.0380(18) 0.0037(15) 0.0137(15) 0.0066(15)
C22 0.0311(17) 0.0346(18) 0.059(2) 0.0094(16) 0.0163(15) 0.0093(14)
C12 0.0404(19) 0.043(2) 0.0422(19) -0.0013(15) 0.0127(15) 0.0032(15)
C2 0.0429(19) 0.0309(17) 0.0465(19) 0.0052(15) 0.0147(15) -0.0032(15)
C26 0.0398(19) 0.047(2) 0.044(2) 0.0158(16) 0.0029(15) 0.0043(16)
C15 0.043(2) 0.046(2) 0.043(2) 0.0067(16) -0.0019(16) 0.0086(17)
C20 0.0313(18) 0.045(2) 0.062(2) 0.0128(18) 0.0049(16) -0.0039(15)
C23 0.045(2) 0.043(2) 0.048(2) 0.0115(16) 0.0206(16) 0.0085(16)
C1 0.050(2) 0.0365(19) 0.0430(19) 0.0091(15) 0.0188(16) 0.0011(16)
C41 0.0408(19) 0.0338(19) 0.066(2) 0.0182(17) 0.0246(18) 0.0127(16)
C28 0.050(2) 0.040(2) 0.044(2) 0.0037(16) 0.0141(16) -0.0028(16)
C35 0.048(2) 0.0349(18) 0.0366(18) 0.0033(14) 0.0120(15) 0.0001(15)
C6 0.0397(18) 0.0325(18) 0.048(2) 0.0022(15) 0.0121(15) -0.0037(14)
C32 0.048(2) 0.047(2) 0.0325(18) -0.0033(15) 0.0039(15) -0.0034(17)
C27 0.0367(18) 0.046(2) 0.051(2) 0.0069(17) -0.0006(16) 0.0032(16)
C5 0.053(2) 0.046(2) 0.048(2) -0.0007(17) 0.0232(18) 0.0015(18)
C14 0.049(2) 0.051(2) 0.0405(19) 0.0176(17) 0.0084(16) 0.0143(18)
C8 0.0399(19) 0.038(2) 0.051(2) 0.0048(17) 0.0043(16) 0.0027(16)
C33 0.057(2) 0.053(2) 0.0289(17) 0.0034(16) 0.0108(16) 0.0059(18)
C21 0.042(2) 0.038(2) 0.070(3) 0.0100(18) 0.0240(18) 0.0073(16)
C16 0.046(2) 0.040(2) 0.068(3) 0.0177(18) 0.0197(18) 0.0132(17)
C29 0.044(2) 0.0375(19) 0.054(2) 0.0091(17) 0.0100(17) 0.0035(16)
C7 0.043(2) 0.047(2) 0.062(2) 0.0136(19) 0.0172(18) 0.0025(17)
C24 0.0435(19) 0.0384(19) 0.046(2) 0.0027(16) 0.0133(16) 0.0038(15)
C3 0.056(2) 0.049(2) 0.046(2) 0.0122(17) 0.0099(18) 0.0096(18)
C9 0.047(2) 0.041(2) 0.045(2) 0.0012(16) 0.0020(16) 0.0069(16)
C4 0.073(3) 0.062(3) 0.040(2) 0.0094(19) 0.0201(19) 0.012(2)
C17 0.063(3) 0.0287(19) 0.083(3) -0.0068(19) 0.026(2) 0.0011(18)
C19 0.040(2) 0.047(2) 0.053(2) 0.0057(18) -0.0029(17) -0.0125(17)
C42 0.125(5) 0.072(3) 0.083(3) 0.042(3) 0.063(3) 0.035(3)
C18 0.061(3) 0.037(2) 0.060(2) -0.0127(18) 0.016(2) -0.0096(18)
C30 0.061(2) 0.040(2) 0.066(3) 0.0197(19) 0.030(2) 0.0116(18)
C43 0.160(6) 0.110(5) 0.098(4) 0.060(4) 0.088(5) 0.070(5)
C44 0.110(5) 0.185(8) 0.068(4) 0.036(4) 0.014(3) -0.082(5)
N6 0.0307(13) 0.0282(13) 0.0307(13) 0.0026(11) 0.0076(11) 0.0047(11)
N4 0.0378(15) 0.0334(15) 0.0443(16) -0.0005(12) 0.0056(12) -0.0066(12)
N3 0.0307(14) 0.0314(14) 0.0490(16) 0.0085(12) 0.0073(12) -0.0004(11)
N5 0.0432(16) 0.0291(14) 0.0479(17) -0.0014(12) 0.0146(13) 0.0017(12)
N7 0.0434(16) 0.0313(14) 0.0303(14) 0.0029(11) 0.0081(12) 0.0001(12)
N1 0.0437(17) 0.0376(16) 0.0530(18) 0.0092(14) 0.0189(14) 0.0027(13)
N2 0.0451(17) 0.0351(16) 0.0544(19) 0.0038(14) 0.0074(14) 0.0015(13)
N9 0.076(2) 0.056(2) 0.056(2) 0.0227(17) 0.0295(19) 0.0068(18)
N8 0.069(3) 0.119(4) 0.045(2) 0.030(2) 0.0084(18) -0.027(2)
O4 0.0472(14) 0.0372(13) 0.0443(14) 0.0033(11) 0.0096(11) -0.0005(11)
O2 0.0444(14) 0.0453(15) 0.0496(15) 0.0134(12) 0.0064(11) -0.0070(11)
O6 0.0608(18) 0.0437(16) 0.095(2) 0.0210(16) 0.0266(17) -0.0072(14)
O5 0.073(2) 0.080(2) 0.0418(16) 0.0232(15) 0.0096(14) 0.0001(16)
O3 0.087(2) 0.0500(18) 0.0597(18) -0.0013(15) 0.0048(16) -0.0184(16)
O1 0.071(2) 0.075(2) 0.067(2) 0.0065(17) 0.0010(17) -0.0311(18)
O9 0.229(6) 0.162(5) 0.115(4) -0.071(4) -0.096(4) 0.133(5)
O8 0.142(4) 0.089(3) 0.066(2) -0.014(2) 0.023(2) 0.025(3)
O7 0.198(6) 0.177(5) 0.054(2) 0.021(3) 0.016(3) 0.017(5)
C45 0.058(2) 0.050(2) 0.0362(19) 0.0062(16) 0.0140(17) 0.0063(18)
N11 0.049(2) 0.071(3) 0.0459(19) 0.0099(19) 0.0097(15) -0.0026(18)
N10 0.108(3) 0.087(3) 0.067(3) 0.036(2) 0.046(2) 0.043(3)
N12 0.078(3) 0.072(3) 0.074(3) 0.026(2) -0.003(2) -0.003(2)
C46 0.149(8) 0.226(11) 0.131(7) 0.102(7) -0.023(6) -0.112(8)
O10 0.091(4) 0.174(6) 0.186(6) -0.005(5) 0.016(4) 0.002(4)
Cl1 0.0886(9) 0.0983(9) 0.0395(5) -0.0031(5) 0.0023(5) 0.0457(7)
N13 0.266(12) 0.199(10) 0.097(5) 0.002(6) 0.049(6) -0.053(9)
O13 0.199(7) 0.197(6) 0.091(4) 0.002(4) -0.069(4) -0.001(5)
O11 0.447(16) 0.175(7) 0.136(6) 0.039(5) -0.022(8) -0.189(9)
O12 0.167(5) 0.162(5) 0.067(3) 0.026(3) 0.030(3) -0.015(4)
Cl2 0.0656(7) 0.0868(8) 0.0404(5) 0.0024(5) 0.0117(5) -0.0022(6)
O14 0.154(7) 0.50(2) 0.366(16) -0.143(15) 0.061(9) 0.134(11)
N14 0.128(6) 0.209(10) 0.148(7) -0.088(7) -0.019(5) 0.015(7)
N15 0.150(7) 0.179(9) 0.131(7) -0.037(6) 0.013(5) 0.011(6)
O15 0.112(3) 0.059(2) 0.073(2) 0.0182(17) -0.004(2) -0.017(2)
O16 0.131(4) 0.146(5) 0.153(5) 0.058(4) -0.002(4) -0.040(4)

loop_
_atom_type_symbol
_atom_type_description
_atom_type_scat_dispersion_real
_atom_type_scat_dispersion_imag
_atom_type_scat_source
C C 0.0033 0.0016 'International Tables Vol C Tables 4.2.6.8 and 6.1.1.4'
H H 0.0000 0.0000 'International Tables Vol C Tables 4.2.6.8 and 6.1.1.4'
N N 0.0061 0.0033 'International Tables Vol C Tables 4.2.6.8 and 6.1.1.4'
O O 0.0106 0.0060 'International Tables Vol C Tables 4.2.6.8 and 6.1.1.4'
Cl Cl 0.1484 0.1585 'International Tables Vol C Tables 4.2.6.8 and 6.1.1.4'
Cu Cu 0.3201 1.2651 'International Tables Vol C Tables 4.2.6.8 and 6.1.1.4'

loop_
_geom_angle_atom_site_label_1
_geom_angle_atom_site_label_2
_geom_angle_atom_site_label_3
_geom_angle
N6 Cu1 N4 177.58(11)
N6 Cu1 N3 95.61(10)
N4 Cu1 N3 84.64(12)
N6 Cu1 N5 94.67(11)
N4 Cu1 N5 83.89(12)
N3 Cu1 N5 147.39(12)
N6 Cu1 N7 78.37(10)
N4 Cu1 N7 103.94(11)
N3 Cu1 N7 102.27(11)
N5 Cu1 N7 110.09(11)
O2 C25 C24 124.3(3)
O2 C25 C26 115.7(3)
C24 C25 C26 120.0(3)
C33 C34 C35 117.5(3)
C33 C34 C45 120.9(3)
C35 C34 C45 121.6(3)
C14 C13 C12 117.5(3)
C14 C13 C16 119.8(3)
C12 C13 C16 122.6(3)
C36 C37 C38 119.5(3)
N6 C36 C37 120.4(3)
N6 C36 C31 115.7(3)
C37 C36 C31 123.9(3)
C37 C38 C39 119.8(3)
C40 C39 C38 118.0(3)
C40 C39 C41 123.3(3)
C38 C39 C41 118.7(3)
O4 C10 C15 124.0(3)
O4 C10 C11 116.3(3)
C15 C10 C11 119.7(3)
N7 C31 C32 120.9(3)
N7 C31 C36 115.6(3)
C32 C31 C36 123.5(3)
N6 C40 C39 122.6(3)
C12 C11 C10 119.6(3)
C23 C22 C27 118.0(3)
C23 C22 C21 119.0(3)
C27 C22 C21 122.9(4)
C11 C12 C13 121.6(3)
C3 C2 C1 119.1(3)
C3 C2 C30 117.8(3)
C1 C2 C30 123.0(3)
C27 C26 C25 119.3(3)
C14 C15 C10 119.9(3)
N3 C20 C19 107.9(3)
C22 C23 C24 121.3(3)
C2 C1 C6 120.9(3)
O6 C41 N9 123.1(4)
O6 C41 C39 120.3(4)
N9 C41 C39 116.7(3)
O2 C28 C29 110.1(3)
N7 C35 C34 123.3(3)
C5 C6 C1 119.0(4)
C5 C6 C7 118.7(3)
C1 C6 C7 122.2(3)
C33 C32 C31 119.3(3)
C26 C27 C22 121.6(4)
C4 C5 C6 120.2(4)
C15 C14 C13 121.6(3)
O3 C8 N2 124.6(4)
O3 C8 C9 118.3(4)
N2 C8 C9 117.2(3)
C32 C33 C34 119.8(3)
N3 C21 C22 115.4(3)
N5 C16 C13 114.5(3)
O1 C29 N1 123.7(4)
O1 C29 C28 119.0(4)
N1 C29 C28 117.3(3)
N2 C7 C6 114.1(3)
C25 C24 C23 119.8(3)
C2 C3 C4 120.5(4)
O4 C9 C8 110.1(3)
C5 C4 C3 120.2(4)
N5 C17 C18 108.5(3)
N4 C19 C20 108.2(3)
C43 C42 N9 113.0(4)
N4 C18 C17 107.3(3)
N1 C30 C2 116.6(3)
C42 C43 N10 121.7(5)
N8 C44 C46 110.9(5)
C40 N6 C36 119.8(3)
C40 N6 Cu1 121.9(2)
C36 N6 Cu1 118.4(2)
C18 N4 C19 114.1(3)
C18 N4 Cu1 108.8(2)
C19 N4 Cu1 109.2(2)
C21 N3 C20 109.2(3)
C21 N3 Cu1 121.6(2)
C20 N3 Cu1 103.8(2)
C17 N5 C16 109.7(3)
C17 N5 Cu1 105.3(2)
C16 N5 Cu1 121.2(2)
C35 N7 C31 119.0(3)
C35 N7 Cu1 128.9(2)
C31 N7 Cu1 112.0(2)
C29 N1 C30 123.1(3)
C8 N2 C7 123.7(3)
C41 N9 C42 123.0(4)
C45 N8 C44 121.9(4)
C10 O4 C9 116.6(3)
C25 O2 C28 117.0(3)
O5 C45 N8 122.5(4)
O5 C45 C34 120.8(4)
N8 C45 C34 116.7(3)
N12 N11 N10 172.1(5)
N11 N10 C43 119.4(4)
N13 C46 C44 109.9(8)
O9 Cl1 O7 113.2(5)
O9 Cl1 O8 111.6(3)
O7 Cl1 O8 112.6(3)
O9 Cl1 O10 106.2(5)
O7 Cl1 O10 104.8(4)
O8 Cl1 O10 107.8(4)
N14 N13 C46 113.1(10)
O14 Cl2 O13 107.9(6)
O14 Cl2 O11 111.2(9)
O13 Cl2 O11 113.6(5)
O14 Cl2 O12 103.0(8)
O13 Cl2 O12 115.0(4)
O11 Cl2 O12 105.8(5)
N15 N14 N13 166.3(14)

loop_
_geom_bond_atom_site_label_1
_geom_bond_atom_site_label_2
_geom_bond_distance
Cu1 N6 1.987(3)
Cu1 N4 2.006(3)
Cu1 N3 2.098(3)
Cu1 N5 2.104(3)
Cu1 N7 2.184(3)
C25 O2 1.369(4)
C25 C24 1.380(5)
C25 C26 1.387(5)
C34 C33 1.379(5)
C34 C35 1.386(5)
C34 C45 1.498(5)
C13 C14 1.385(5)
C13 C12 1.386(5)
C13 C16 1.505(5)
C37 C36 1.377(5)
C37 C38 1.382(5)
C36 N6 1.351(4)
C36 C31 1.473(5)
C38 C39 1.382(5)
C39 C40 1.370(5)
C39 C41 1.507(5)
C10 O4 1.370(4)
C10 C15 1.376(5)
C10 C11 1.384(5)
C31 N7 1.347(4)
C31 C32 1.389(5)
C40 N6 1.337(4)
C11 C12 1.374(5)
C22 C23 1.381(5)
C22 C27 1.389(5)
C22 C21 1.503(5)
C2 C3 1.379(5)
C2 C1 1.382(5)
C2 C30 1.500(5)
C26 C27 1.382(5)
C15 C14 1.370(5)
C20 N3 1.483(4)
C20 C19 1.498(6)
C23 C24 1.383(5)
C1 C6 1.393(5)
C41 O6 1.213(5)
C41 N9 1.338(5)
C28 O2 1.423(4)
C28 C29 1.499(5)
C35 N7 1.326(4)
C6 C5 1.386(5)
C6 C7 1.514(5)
C32 C33 1.375(5)
C5 C4 1.375(6)
C8 O3 1.227(5)
C8 N2 1.325(5)
C8 C9 1.491(5)
C21 N3 1.482(5)
C16 N5 1.485(5)
C29 O1 1.218(5)
C29 N1 1.328(5)
C7 N2 1.445(5)
C3 C4 1.385(6)
C9 O4 1.436(4)
C17 N5 1.482(5)
C17 C18 1.485(6)
C19 N4 1.478(5)
C42 C43 1.383(7)
C42 N9 1.461(5)
C18 N4 1.478(5)
C30 N1 1.443(5)
C43 N10 1.445(6)
C44 N8 1.456(6)
C44 C46 1.509(11)
N8 C45 1.310(5)
O5 C45 1.219(5)
O9 Cl1 1.366(5)
O8 Cl1 1.401(4)
O7 Cl1 1.368(5)
N11 N12 1.135(6)
N11 N10 1.199(6)
C46 N13 1.360(11)
O10 Cl1 1.449(6)
N13 N14 1.229(12)
O13 Cl2 1.326(5)
O11 Cl2 1.349(6)
O12 Cl2 1.364(4)
Cl2 O14 1.310(10)
N14 N15 1.092(12)
